data_9008042
loop_
_publ_author_name
'McMurchy, R. C.'

_publ_section_title
;
 The crystal structure of the chlorite minerals
 Note: originally called sheridanite
;
_journal_name_full 'Zeitschrift fur Kristallographie'
_journal_page_first 420
_journal_page_last 432
_journal_volume 88
_journal_year 1934
_chemical_compound_source 'Miles City, Montana, USA'
_chemical_formula_sum 'Al2 H8 Mg5 O18 Si3'
_chemical_name_mineral Clinochlore
_space_group_IT_number 15
_symmetry_space_group_name_Hall '-C 2yc'
_symmetry_space_group_name_H-M 'C 1 2/c 1'
_cell_angle_alpha 90
_cell_angle_beta 97.147
_cell_angle_gamma 90
_cell_length_a 5.305
_cell_length_b 9.189
_cell_length_c 28.5
_cell_formula_units_Z 4
_cell_volume 1378.513
_database_code_amcsd 0010543
_exptl_crystal_density_diffrn 2.678
_cod_original_formula_sum 'Mg5 Al2 Si3 O18 H8'
_cod_database_code 9008042

loop_
_space_group_symop_operation_xyz
x,y,z
1/2+x,1/2+y,z
x,-y,1/2+z
1/2+x,1/2-y,1/2+z
-x,y,1/2-z
1/2-x,1/2+y,1/2-z
-x,-y,-z
1/2-x,1/2-y,-z

loop_
_atom_site_label
_atom_site_fract_x
_atom_site_fract_y
_atom_site_fract_z
_atom_site_occupancy
Mg1 0.00000 0.00000 0.00000 1.00000
Mg2 0.00000 0.33333 0.00000 1.00000
Mg4 0.00000 0.16667 0.25000 0.66667
Al4 0.00000 0.16667 0.25000 0.33333
Mg5 0.00000 -0.16667 0.25000 0.66667
Al5 0.00000 -0.16667 0.25000 0.33333
Mg6 0.00000 0.50000 0.25000 0.66667
Al6 0.00000 0.50000 0.25000 0.33333
SiT1 -0.26900 0.00000 0.09400 0.75000
AlT1 -0.26900 0.00000 0.09400 0.25000
SiT2 -0.26900 -0.33333 0.09400 0.75000
AlT2 -0.26900 -0.33333 0.09400 0.25000
O1 -0.30800 -0.33333 0.03900 1.00000
O2 -0.30800 0.00000 0.03900 1.00000
O3 -0.00600 0.08333 0.11400 1.00000
O4 -0.00600 -0.41700 0.11400 1.00000
O5 -0.25600 -0.16667 0.11400 1.00000
O-H1 -0.30800 0.33333 0.03900 1.00000
O-H2 0.14200 0.00000 0.21100 1.00000
O-H3 0.14200 0.33333 0.21100 1.00000
O-H4 0.14200 -0.33333 0.21100 1.00000

loop_
_cod_related_entry_id
_cod_related_entry_database
_cod_related_entry_code
1 AMCSD 0010543
